data_4130481
loop_
_publ_author_name
'Tseng, Kuei-Nin T'
'Kampf, Jeff W.'
'Szymczak, Nathaniel K.'

_publ_section_title
;
 Modular Attachment of Appended Boron Lewis Acids to a Ruthenium Pincer
 Catalyst: Metal-Ligand Cooperativity Enables Selective Alkyne
 Hydrogenation.
;
_journal_issue 33
_journal_name_full 'Journal of the American Chemical Society'
_journal_page_first 10378
_journal_page_last 10381
_journal_paper_doi 10.1021/jacs.6b03972
_journal_volume 138
_journal_year 2016
_chemical_formula_moiety 'C46 H43 B N5 P Ru, 0.5(C6 H6)'
_chemical_formula_sum 'C49 H46 B N5 P Ru'
_chemical_formula_weight 847.76
_space_group_crystal_system monoclinic
_space_group_IT_number 13
_space_group_name_Hall '-P 2yc'
_space_group_name_H-M_alt 'P 1 2/c 1'
_atom_sites_solution_hydrogens geom
_atom_sites_solution_primary direct
_atom_sites_solution_secondary difmap
_audit_creation_method SHELXL-2014/6
_cell_angle_alpha 90
_cell_angle_beta 90.690(6)
_cell_angle_gamma 90
_cell_formula_units_Z 4
_cell_length_a 18.2340(13)
_cell_length_b 12.0654(2)
_cell_length_c 18.1135(13)
_cell_measurement_reflns_used 29435
_cell_measurement_temperature 85(2)
_cell_measurement_theta_max 68.30
_cell_measurement_theta_min 2.40
_cell_volume 3984.7(4)
_computing_cell_refinement 'CrysAlisPro 1.171.38.41 (Rigaku OD, 2015)'
_computing_data_collection 'CrystalClear-SM Expert 2.0 r16 (Rigaku, 2014)'
_computing_data_reduction 'CrysAlisPro 1.171.38.41 (Rigaku OD, 2015)'
_computing_molecular_graphics 'Bruker SHELXTL'
_computing_publication_material 'Bruker SHELXTL'
_computing_structure_refinement 'SHELXL-2014/6 (Sheldrick, 2014)'
_computing_structure_solution 'SHELXT (Sheldrick, 2014)'
_diffrn_ambient_temperature 85(2)
_diffrn_detector_area_resol_mean 14.629
_diffrn_measured_fraction_theta_full 0.999
_diffrn_measured_fraction_theta_max 0.992
_diffrn_measurement_device_type 'Rigaku Saturn944+ CCD'
_diffrn_measurement_method \w
_diffrn_radiation_type CuK\a
_diffrn_radiation_wavelength 1.54178
_diffrn_reflns_av_R_equivalents 0.0691
_diffrn_reflns_av_unetI/netI 0.0284
_diffrn_reflns_Laue_measured_fraction_full 0.999
_diffrn_reflns_Laue_measured_fraction_max 0.992
_diffrn_reflns_limit_h_max 21
_diffrn_reflns_limit_h_min -22
_diffrn_reflns_limit_k_max 14
_diffrn_reflns_limit_k_min -14
_diffrn_reflns_limit_l_max 21
_diffrn_reflns_limit_l_min -21
_diffrn_reflns_number 59745
_diffrn_reflns_point_group_measured_fraction_full 0.999
_diffrn_reflns_point_group_measured_fraction_max 0.992
_diffrn_reflns_theta_full 67.679
_diffrn_reflns_theta_max 69.358
_diffrn_reflns_theta_min 3.663
_diffrn_source 'micro-focus rotating anode'
_exptl_absorpt_coefficient_mu 3.887
_exptl_absorpt_correction_T_max 0.706
_exptl_absorpt_correction_T_min 0.442
_exptl_absorpt_correction_type multi-scan
_exptl_absorpt_process_details
; 
 CrysAlisPro 1.171.38.41 (Rigaku Oxford Diffraction, 2015) 
 Empirical absorption correction using spherical harmonics, 
 implemented in SCALE3 ABSPACK scaling algorithm. 
;
_exptl_crystal_colour green
_exptl_crystal_density_diffrn 1.413
_exptl_crystal_density_method 'not measured'
_exptl_crystal_description plate
_exptl_crystal_F_000 1756
_exptl_crystal_size_max 0.180
_exptl_crystal_size_mid 0.110
_exptl_crystal_size_min 0.090
_refine_diff_density_max 0.910
_refine_diff_density_min -1.106
_refine_diff_density_rms 0.115
_refine_ls_extinction_method none
_refine_ls_goodness_of_fit_ref 1.059
_refine_ls_hydrogen_treatment constr
_refine_ls_matrix_type full
_refine_ls_number_parameters 516
_refine_ls_number_reflns 7421
_refine_ls_number_restraints 15
_refine_ls_restrained_S_all 1.061
_refine_ls_R_factor_all 0.0388
_refine_ls_R_factor_gt 0.0387
_refine_ls_shift/su_max 0.003
_refine_ls_shift/su_mean 0.000
_refine_ls_structure_factor_coef Fsqd
_refine_ls_weighting_details 'w=1/[\s^2^(Fo^2^)+(0.0724P)^2^+2.3927P] where P=(Fo^2^+2Fc^2^)/3'
_refine_ls_weighting_scheme calc
_refine_ls_wR_factor_gt 0.1035
_refine_ls_wR_factor_ref 0.1036
_reflns_Friedel_coverage 0.000
_reflns_number_gt 7375
_reflns_number_total 7421
_reflns_threshold_expression 'I > 2\s(I)'
_cod_data_source_file ja6b03972_si_001.cif
_cod_data_source_block kt3289
_cod_original_sg_symbol_H-M 'P 2/c'
_cod_database_code 4130481
_shelx_space_group_comment
; 
The symmetry employed for this shelxl refinement is uniquely defined 
by the following loop, which should always be used as a source of 
symmetry information in preference to the above space-group names. 
They are only intended as comments. 
;
_shelx_estimated_absorpt_t_min 0.541
_shelx_estimated_absorpt_t_max 0.721
_shelxl_version_number 2014/6

loop_
_space_group_symop_operation_xyz
'x, y, z'
'-x, y, -z+1/2'
'-x, -y, -z'
'x, -y, z-1/2'

loop_
_atom_site_label
_atom_site_type_symbol
_atom_site_fract_x
_atom_site_fract_y
_atom_site_fract_z
_atom_site_U_iso_or_equiv
_atom_site_adp_type
_atom_site_occupancy
_atom_site_site_symmetry_order
_atom_site_calc_flag
_atom_site_refinement_flags_posn
_atom_site_refinement_flags_adp
_atom_site_refinement_flags_occupancy
Ru1 Ru 0.76210(2) 0.27384(2) 0.45762(2) 0.01655(9) Uani 1 1 d . . .
P1 P 0.68923(3) 0.22777(4) 0.35387(3) 0.01786(13) Uani 1 1 d . . .
N1 N 0.75488(9) 0.44555(14) 0.43407(9) 0.0203(3) Uani 1 1 d . . .
N2 N 0.64206(10) 0.47251(14) 0.50434(9) 0.0224(4) Uani 1 1 d . . .
N3 N 0.67254(10) 0.27948(12) 0.51711(10) 0.0187(4) Uani 1 1 d . . .
N4 N 0.66022(9) 0.08519(14) 0.55243(9) 0.0212(4) Uani 1 1 d . . .
N5 N 0.77435(9) 0.11535(14) 0.49170(9) 0.0195(3) Uani 1 1 d . . .
C1 C 0.86077(12) 0.42874(19) 0.35099(12) 0.0264(4) Uani 1 1 d . . .
H1A H 0.8911 0.3893 0.3875 0.040 Uiso 1 1 calc R U .
H1B H 0.8919 0.4771 0.3213 0.040 Uiso 1 1 calc R U .
H1C H 0.8359 0.3750 0.3188 0.040 Uiso 1 1 calc R U .
C2 C 0.80480(11) 0.49733(18) 0.38996(11) 0.0235(4) Uani 1 1 d . . .
C3 C 0.80352(13) 0.61018(19) 0.37761(12) 0.0284(5) Uani 1 1 d . . .
H3A H 0.8386 0.6428 0.3459 0.034 Uiso 1 1 calc R U .
C4 C 0.75134(14) 0.67636(18) 0.41128(13) 0.0309(5) Uani 1 1 d . . .
H4B H 0.7510 0.7544 0.4044 0.037 Uiso 1 1 calc R U .
C5 C 0.70029(13) 0.62567(18) 0.45476(12) 0.0280(5) Uani 1 1 d . . .
H5A H 0.6641 0.6690 0.4786 0.034 Uiso 1 1 calc R U .
C6 C 0.70114(11) 0.51005(17) 0.46439(11) 0.0221(4) Uani 1 1 d . . .
C7 C 0.63015(11) 0.37208(17) 0.52648(11) 0.0204(4) Uani 1 1 d . . .
C8 C 0.56562(12) 0.34052(18) 0.56966(11) 0.0227(4) Uani 1 1 d . . .
C9 C 0.50790(12) 0.40303(19) 0.59610(13) 0.0285(5) Uani 1 1 d . . .
H9A H 0.5041 0.4801 0.5861 0.034 Uiso 1 1 calc R U .
C10 C 0.45563(13) 0.3477(2) 0.63804(14) 0.0338(5) Uani 1 1 d . . .
H10 H 0.4160 0.3885 0.6581 0.041 Uiso 1 1 calc R U .
C11 C 0.46013(14) 0.2350(2) 0.65102(15) 0.0326(6) Uani 1 1 d . . .
H11 H 0.4232 0.1996 0.6791 0.039 Uiso 1 1 calc R U .
C12 C 0.51797(12) 0.17218(19) 0.62365(12) 0.0272(5) Uani 1 1 d . . .
H12 H 0.5210 0.0946 0.6323 0.033 Uiso 1 1 calc R U .
C13 C 0.57087(13) 0.22745(17) 0.58334(13) 0.0227(5) Uani 1 1 d . . .
C14 C 0.63944(11) 0.18852(18) 0.54929(11) 0.0204(4) Uani 1 1 d . . .
C15 C 0.72759(11) 0.04886(17) 0.52809(12) 0.0212(4) Uani 1 1 d . . .
C16 C 0.74945(12) -0.05985(19) 0.54470(12) 0.0261(5) Uani 1 1 d . . .
H16 H 0.7161 -0.1093 0.5674 0.031 Uiso 1 1 calc R U .
C17 C 0.81932(12) -0.09507(18) 0.52813(13) 0.0279(5) Uani 1 1 d . . .
H17 H 0.8336 -0.1694 0.5379 0.034 Uiso 1 1 calc R U .
C18 C 0.86912(12) -0.02085(18) 0.49687(12) 0.0250(4) Uani 1 1 d . . .
H18 H 0.9180 -0.0429 0.4869 0.030 Uiso 1 1 calc R U .
C19 C 0.84538(11) 0.08463(17) 0.48104(11) 0.0211(4) Uani 1 1 d . . .
C20 C 0.88743(11) 0.18571(18) 0.46055(12) 0.0229(4) Uani 1 1 d . . .
H20A H 0.9238 0.1898 0.4198 0.027 Uiso 1 1 calc R U .
C21 C 0.88930(12) 0.21528(16) 0.61333(12) 0.0205(4) Uani 1 1 d . . .
H21 H 0.8530 0.1532 0.6153 0.025 Uiso 1 1 calc R U .
C22 C 0.96683(12) 0.16670(18) 0.62475(12) 0.0249(4) Uani 1 1 d . . .
H22A H 0.9708 0.1372 0.6756 0.030 Uiso 1 1 calc R U .
H22B H 0.9730 0.1037 0.5904 0.030 Uiso 1 1 calc R U .
C23 C 1.02976(12) 0.2492(2) 0.61275(13) 0.0257(4) Uani 1 1 d . . .
H23A H 1.0762 0.2073 0.6086 0.031 Uiso 1 1 calc R U .
H23B H 1.0341 0.2976 0.6567 0.031 Uiso 1 1 calc R U .
C24 C 1.02012(12) 0.32274(18) 0.54371(12) 0.0239(4) Uani 1 1 d . . .
H24A H 1.0323 0.2781 0.4997 0.029 Uiso 1 1 calc R U .
H24B H 1.0559 0.3843 0.5469 0.029 Uiso 1 1 calc R U .
C25 C 0.94258(11) 0.37247(17) 0.53234(11) 0.0211(4) Uani 1 1 d . . .
H25 H 0.9406 0.4091 0.4828 0.025 Uiso 1 1 calc R U .
C26 C 0.92150(12) 0.45881(17) 0.59103(12) 0.0232(4) Uani 1 1 d . . .
H26A H 0.9604 0.5159 0.5934 0.028 Uiso 1 1 calc R U .
H26B H 0.8757 0.4959 0.5747 0.028 Uiso 1 1 calc R U .
C27 C 0.91012(12) 0.41290(17) 0.66923(12) 0.0244(4) Uani 1 1 d . . .
H27A H 0.9587 0.4029 0.6933 0.029 Uiso 1 1 calc R U .
H27B H 0.8828 0.4685 0.6983 0.029 Uiso 1 1 calc R U .
C28 C 0.86847(12) 0.30224(19) 0.67186(11) 0.0235(4) Uani 1 1 d . . .
H28A H 0.8154 0.3180 0.6665 0.028 Uiso 1 1 calc R U .
H28B H 0.8764 0.2691 0.7213 0.028 Uiso 1 1 calc R U .
C29 C 0.70657(11) 0.09240(17) 0.31155(11) 0.0211(4) Uani 1 1 d . . .
C30 C 0.77688(13) 0.04750(19) 0.31496(12) 0.0276(5) Uani 1 1 d . . .
H30 H 0.8144 0.0848 0.3420 0.033 Uiso 1 1 calc R U .
C31 C 0.79257(14) -0.0513(2) 0.27922(13) 0.0334(5) Uani 1 1 d . . .
H31 H 0.8406 -0.0817 0.2822 0.040 Uiso 1 1 calc R U .
C32 C 0.73833(14) -0.10548(19) 0.23938(13) 0.0332(5) Uani 1 1 d . . .
H32 H 0.7490 -0.1733 0.2151 0.040 Uiso 1 1 calc R U .
C33 C 0.66887(13) -0.0612(2) 0.23480(13) 0.0319(5) Uani 1 1 d . . .
H33 H 0.6318 -0.0986 0.2072 0.038 Uiso 1 1 calc R U .
C34 C 0.65254(12) 0.03793(19) 0.27033(12) 0.0260(4) Uani 1 1 d . . .
H34 H 0.6046 0.0684 0.2665 0.031 Uiso 1 1 calc R U .
C35 C 0.58923(12) 0.22314(16) 0.36774(12) 0.0215(4) Uani 1 1 d . . .
C36 C 0.56054(12) 0.13273(17) 0.40638(11) 0.0230(4) Uani 1 1 d . . .
H36 H 0.5922 0.0745 0.4220 0.028 Uiso 1 1 calc R U .
C37 C 0.48622(12) 0.12743(18) 0.42211(12) 0.0256(4) Uani 1 1 d . . .
H37 H 0.4674 0.0660 0.4487 0.031 Uiso 1 1 calc R U .
C38 C 0.43948(13) 0.2116(2) 0.39911(14) 0.0297(5) Uani 1 1 d . . .
H38 H 0.3888 0.2083 0.4105 0.036 Uiso 1 1 calc R U .
C39 C 0.46673(13) 0.3004(2) 0.35947(15) 0.0327(5) Uani 1 1 d . . .
H39 H 0.4346 0.3574 0.3428 0.039 Uiso 1 1 calc R U .
C40 C 0.54128(12) 0.3061(2) 0.34408(14) 0.0286(5) Uani 1 1 d . . .
H40 H 0.5597 0.3673 0.3171 0.034 Uiso 1 1 calc R U .
C41 C 0.70083(11) 0.32027(17) 0.27420(11) 0.0206(4) Uani 1 1 d . . .
C42 C 0.73290(12) 0.28343(18) 0.20875(13) 0.0235(4) Uani 1 1 d . . .
H42 H 0.7453 0.2074 0.2035 0.028 Uiso 1 1 calc R U .
C43 C 0.74689(12) 0.3567(2) 0.15149(12) 0.0267(4) Uani 1 1 d . . .
H43 H 0.7691 0.3304 0.1076 0.032 Uiso 1 1 calc R U .
C44 C 0.72876(12) 0.46758(19) 0.15775(12) 0.0260(4) Uani 1 1 d . . .
H44 H 0.7385 0.5173 0.1184 0.031 Uiso 1 1 calc R U .
C45 C 0.69618(11) 0.50588(18) 0.22217(12) 0.0243(4) Uani 1 1 d . . .
H45 H 0.6829 0.5817 0.2266 0.029 Uiso 1 1 calc R U .
C46 C 0.68313(11) 0.43283(18) 0.27982(11) 0.0217(4) Uani 1 1 d . . .
H46 H 0.6618 0.4598 0.3239 0.026 Uiso 1 1 calc R U .
C47 C 1.0000 0.0915(4) 0.2500 0.106(3) Uani 1 2 d S TU P
H47 H 1.0000 0.0128 0.2500 0.127 Uiso 1 2 calc R U P
C48 C 0.9518(3) 0.1469(3) 0.2048(2) 0.0721(12) Uani 1 1 d . U .
H48 H 0.9189 0.1070 0.1736 0.087 Uiso 1 1 calc R U .
C49 C 0.95150(18) 0.2602(3) 0.2050(2) 0.0484(7) Uani 1 1 d . U .
H49 H 0.9181 0.2999 0.1742 0.058 Uiso 1 1 calc R U .
C50 C 1.0000 0.3158(3) 0.2500 0.0509(11) Uani 1 2 d S TU P
H50 H 1.0000 0.3946 0.2500 0.061 Uiso 1 2 calc R U P
B1 B 0.88441(14) 0.27177(17) 0.53205(14) 0.0199(5) Uani 1 1 d . . .

loop_
_atom_site_aniso_label
_atom_site_aniso_U_11
_atom_site_aniso_U_22
_atom_site_aniso_U_33
_atom_site_aniso_U_23
_atom_site_aniso_U_13
_atom_site_aniso_U_12
Ru1 0.01693(12) 0.01990(12) 0.01293(12) -0.00037(5) 0.00419(7) -0.00134(5)
P1 0.0174(3) 0.0214(3) 0.0149(3) -0.00088(16) 0.0036(2) -0.00041(16)
N1 0.0233(8) 0.0231(8) 0.0145(8) 0.0013(7) 0.0006(6) -0.0043(7)
N2 0.0259(9) 0.0239(8) 0.0176(8) -0.0004(7) 0.0036(7) 0.0003(7)
N3 0.0219(9) 0.0181(8) 0.0162(9) -0.0010(6) 0.0029(7) -0.0009(6)
N4 0.0215(8) 0.0234(8) 0.0189(8) 0.0011(7) 0.0062(7) -0.0015(7)
N5 0.0193(8) 0.0234(8) 0.0158(8) -0.0044(6) 0.0033(6) -0.0008(6)
C1 0.0235(10) 0.0354(11) 0.0203(10) 0.0064(9) 0.0035(8) -0.0064(9)
C2 0.0235(10) 0.0317(11) 0.0152(9) 0.0036(8) -0.0024(8) -0.0068(8)
C3 0.0307(11) 0.0326(11) 0.0220(11) 0.0055(9) -0.0021(9) -0.0108(9)
C4 0.0442(14) 0.0231(10) 0.0252(11) 0.0027(9) -0.0033(10) -0.0084(9)
C5 0.0372(12) 0.0253(10) 0.0216(10) -0.0018(8) 0.0008(9) -0.0004(9)
C6 0.0262(10) 0.0240(10) 0.0160(9) 0.0002(8) 0.0000(8) -0.0013(8)
C7 0.0214(10) 0.0239(10) 0.0161(9) -0.0020(8) 0.0018(7) 0.0017(8)
C8 0.0218(10) 0.0289(10) 0.0176(9) -0.0013(8) 0.0035(8) 0.0007(8)
C9 0.0270(11) 0.0294(11) 0.0293(12) -0.0008(9) 0.0063(9) 0.0064(9)
C10 0.0258(11) 0.0428(13) 0.0330(12) -0.0012(10) 0.0134(9) 0.0087(10)
C11 0.0248(12) 0.0429(14) 0.0305(13) 0.0020(10) 0.0137(10) -0.0010(10)
C12 0.0260(11) 0.0305(11) 0.0252(11) 0.0015(9) 0.0086(9) -0.0014(9)
C13 0.0218(11) 0.0285(12) 0.0178(11) -0.0025(8) 0.0045(9) -0.0002(8)
C14 0.0201(10) 0.0257(10) 0.0155(9) -0.0004(8) 0.0044(7) -0.0030(8)
C15 0.0232(10) 0.0229(10) 0.0177(9) -0.0021(8) 0.0035(8) -0.0015(8)
C16 0.0269(10) 0.0231(10) 0.0283(12) 0.0013(8) 0.0059(8) -0.0011(8)
C17 0.0290(11) 0.0220(10) 0.0329(12) -0.0024(9) 0.0018(9) 0.0026(8)
C18 0.0220(10) 0.0265(10) 0.0265(11) -0.0059(8) 0.0022(8) 0.0023(8)
C19 0.0201(9) 0.0256(10) 0.0177(9) -0.0056(8) 0.0029(7) -0.0005(8)
C20 0.0214(10) 0.0276(10) 0.0197(10) -0.0024(8) 0.0056(8) -0.0027(8)
C21 0.0229(11) 0.0228(9) 0.0158(10) 0.0003(7) 0.0032(8) -0.0024(7)
C22 0.0259(10) 0.0250(10) 0.0238(10) 0.0038(8) 0.0011(8) -0.0005(8)
C23 0.0231(11) 0.0276(9) 0.0264(12) 0.0017(10) -0.0012(9) 0.0009(9)
C24 0.0221(10) 0.0268(10) 0.0229(10) -0.0002(8) 0.0038(8) -0.0034(8)
C25 0.0239(10) 0.0241(10) 0.0154(9) 0.0008(8) 0.0030(7) -0.0015(8)
C26 0.0255(10) 0.0223(9) 0.0219(10) 0.0005(8) 0.0029(8) -0.0023(8)
C27 0.0286(11) 0.0256(10) 0.0190(10) -0.0027(8) 0.0019(8) -0.0013(8)
C28 0.0296(11) 0.0255(9) 0.0155(10) 0.0010(8) 0.0057(8) -0.0013(9)
C29 0.0258(10) 0.0234(10) 0.0143(9) -0.0012(8) 0.0056(8) -0.0016(8)
C30 0.0301(11) 0.0324(11) 0.0203(10) -0.0049(9) 0.0012(8) 0.0039(9)
C31 0.0376(13) 0.0359(12) 0.0268(12) -0.0054(10) 0.0030(10) 0.0094(10)
C32 0.0454(14) 0.0275(11) 0.0271(12) -0.0082(9) 0.0132(10) 0.0010(10)
C33 0.0357(12) 0.0358(12) 0.0243(11) -0.0107(10) 0.0116(9) -0.0118(10)
C34 0.0257(10) 0.0318(11) 0.0208(10) -0.0054(9) 0.0063(8) -0.0036(9)
C35 0.0194(11) 0.0264(11) 0.0187(11) -0.0046(7) 0.0026(8) -0.0019(7)
C36 0.0237(10) 0.0267(10) 0.0186(10) -0.0019(8) 0.0033(8) -0.0014(8)
C37 0.0249(10) 0.0300(10) 0.0220(10) -0.0021(9) 0.0052(8) -0.0052(8)
C38 0.0194(11) 0.0355(11) 0.0344(13) -0.0062(10) 0.0062(9) -0.0028(9)
C39 0.0219(11) 0.0306(11) 0.0455(15) 0.0027(11) 0.0016(10) 0.0024(9)
C40 0.0220(11) 0.0291(10) 0.0346(12) 0.0035(10) 0.0030(9) -0.0022(9)
C41 0.0176(9) 0.0280(10) 0.0162(9) 0.0007(8) 0.0009(7) -0.0025(8)
C42 0.0231(11) 0.0282(11) 0.0191(11) -0.0018(8) 0.0021(8) -0.0006(8)
C43 0.0261(11) 0.0370(12) 0.0171(10) -0.0017(9) 0.0024(8) -0.0019(9)
C44 0.0253(10) 0.0347(11) 0.0181(10) 0.0055(9) 0.0007(8) -0.0057(9)
C45 0.0231(10) 0.0266(10) 0.0231(11) 0.0016(8) -0.0014(8) -0.0024(8)
C46 0.0205(10) 0.0272(10) 0.0174(10) -0.0015(8) 0.0001(7) -0.0020(8)
C47 0.211(8) 0.026(2) 0.079(4) 0.000 -0.085(5) 0.000
C48 0.123(3) 0.0398(16) 0.052(2) 0.0060(14) -0.034(2) -0.0135(18)
C49 0.0445(16) 0.0432(14) 0.058(2) 0.0138(14) 0.0154(14) 0.0049(12)
C50 0.0343(19) 0.0300(18) 0.089(3) 0.000 0.0242(19) 0.000
B1 0.0190(12) 0.0241(12) 0.0168(12) -0.0005(8) 0.0036(9) 0.0015(8)

loop_
_atom_type_symbol
_atom_type_description
_atom_type_scat_dispersion_real
_atom_type_scat_dispersion_imag
_atom_type_scat_source
C C 0.0181 0.0091 'International Tables Vol C Tables 4.2.6.8 and 6.1.1.4'
H H 0.0000 0.0000 'International Tables Vol C Tables 4.2.6.8 and 6.1.1.4'
B B 0.0090 0.0039 'International Tables Vol C Tables 4.2.6.8 and 6.1.1.4'
N N 0.0311 0.0180 'International Tables Vol C Tables 4.2.6.8 and 6.1.1.4'
P P 0.2955 0.4335 'International Tables Vol C Tables 4.2.6.8 and 6.1.1.4'
Ru Ru 0.0552 3.2960 'International Tables Vol C Tables 4.2.6.8 and 6.1.1.4'

loop_
_geom_angle_atom_site_label_1
_geom_angle_atom_site_label_2
_geom_angle_atom_site_label_3
_geom_angle
_geom_angle_site_symmetry_1
_geom_angle_site_symmetry_3
N3 Ru1 N5 87.42(7) . .
N3 Ru1 N1 91.51(6) . .
N5 Ru1 N1 173.20(7) . .
N3 Ru1 P1 88.92(5) . .
N5 Ru1 P1 94.57(5) . .
N1 Ru1 P1 92.12(5) . .
N3 Ru1 C20 139.55(7) . .
N5 Ru1 C20 59.84(7) . .
N1 Ru1 C20 118.09(7) . .
P1 Ru1 C20 114.83(5) . .
N3 Ru1 B1 115.46(8) . .
N5 Ru1 B1 74.98(7) . .
N1 Ru1 B1 99.50(7) . .
P1 Ru1 B1 152.42(5) . .
C20 Ru1 B1 37.89(7) . .
C29 P1 C41 100.98(9) . .
C29 P1 C35 101.88(9) . .
C41 P1 C35 104.39(10) . .
C29 P1 Ru1 116.45(7) . .
C41 P1 Ru1 114.45(7) . .
C35 P1 Ru1 116.60(7) . .
C2 N1 C6 117.26(18) . .
C2 N1 Ru1 121.56(14) . .
C6 N1 Ru1 121.15(13) . .
C7 N2 C6 127.12(18) . .
C7 N3 C14 110.17(18) . .
C7 N3 Ru1 124.67(13) . .
C14 N3 Ru1 124.87(13) . .
C14 N4 C15 123.26(18) . .
C15 N5 C19 120.99(18) . .
C15 N5 Ru1 130.09(14) . .
C19 N5 Ru1 108.40(13) . .
C2 C1 H1A 109.5 . .
C2 C1 H1B 109.5 . .
H1A C1 H1B 109.5 . .
C2 C1 H1C 109.5 . .
H1A C1 H1C 109.5 . .
H1B C1 H1C 109.5 . .
N1 C2 C3 122.3(2) . .
N1 C2 C1 118.99(19) . .
C3 C2 C1 118.63(19) . .
C2 C3 C4 120.4(2) . .
C2 C3 H3A 119.8 . .
C4 C3 H3A 119.8 . .
C5 C4 C3 118.0(2) . .
C5 C4 H4B 121.0 . .
C3 C4 H4B 121.0 . .
C4 C5 C6 120.5(2) . .
C4 C5 H5A 119.7 . .
C6 C5 H5A 119.7 . .
N1 C6 N2 126.10(18) . .
N1 C6 C5 121.3(2) . .
N2 C6 C5 112.52(19) . .
N2 C7 N3 128.87(19) . .
N2 C7 C8 123.01(19) . .
N3 C7 C8 108.11(18) . .
C9 C8 C13 121.6(2) . .
C9 C8 C7 131.2(2) . .
C13 C8 C7 107.17(18) . .
C8 C9 C10 117.0(2) . .
C8 C9 H9A 121.5 . .
C10 C9 H9A 121.5 . .
C11 C10 C9 121.6(2) . .
C11 C10 H10 119.2 . .
C9 C10 H10 119.2 . .
C10 C11 C12 121.2(2) . .
C10 C11 H11 119.4 . .
C12 C11 H11 119.4 . .
C13 C12 C11 117.4(2) . .
C13 C12 H12 121.3 . .
C11 C12 H12 121.3 . .
C12 C13 C8 121.3(2) . .
C12 C13 C14 131.6(2) . .
C8 C13 C14 107.13(18) . .
N4 C14 N3 130.41(19) . .
N4 C14 C13 122.19(19) . .
N3 C14 C13 107.40(18) . .
N5 C15 N4 122.49(19) . .
N5 C15 C16 118.78(18) . .
N4 C15 C16 118.67(18) . .
C17 C16 C15 120.1(2) . .
C17 C16 H16 119.9 . .
C15 C16 H16 119.9 . .
C16 C17 C18 119.8(2) . .
C16 C17 H17 120.1 . .
C18 C17 H17 120.1 . .
C19 C18 C17 118.22(19) . .
C19 C18 H18 120.9 . .
C17 C18 H18 120.9 . .
N5 C19 C18 121.34(19) . .
N5 C19 C20 107.79(17) . .
C18 C19 C20 130.43(19) . .
C19 C20 B1 107.17(16) . .
C19 C20 Ru1 83.18(12) . .
B1 C20 Ru1 73.39(11) . .
C19 C20 H20A 125.0 . .
B1 C20 H20A 125.0 . .
Ru1 C20 H20A 125.0 . .
C22 C21 C28 113.54(18) . .
C22 C21 B1 108.75(17) . .
C28 C21 B1 109.06(16) . .
C22 C21 H21 108.5 . .
C28 C21 H21 108.5 . .
B1 C21 H21 108.5 . .
C23 C22 C21 114.80(18) . .
C23 C22 H22A 108.6 . .
C21 C22 H22A 108.6 . .
C23 C22 H22B 108.6 . .
C21 C22 H22B 108.6 . .
H22A C22 H22B 107.5 . .
C22 C23 C24 114.19(18) . .
C22 C23 H23A 108.7 . .
C24 C23 H23A 108.7 . .
C22 C23 H23B 108.7 . .
C24 C23 H23B 108.7 . .
H23A C23 H23B 107.6 . .
C23 C24 C25 115.22(17) . .
C23 C24 H24A 108.5 . .
C25 C24 H24A 108.5 . .
C23 C24 H24B 108.5 . .
C25 C24 H24B 108.5 . .
H24A C24 H24B 107.5 . .
C26 C25 C24 113.93(17) . .
C26 C25 B1 110.00(16) . .
C24 C25 B1 107.95(16) . .
C26 C25 H25 108.3 . .
C24 C25 H25 108.3 . .
B1 C25 H25 108.3 . .
C27 C26 C25 115.45(17) . .
C27 C26 H26A 108.4 . .
C25 C26 H26A 108.4 . .
C27 C26 H26B 108.4 . .
C25 C26 H26B 108.4 . .
H26A C26 H26B 107.5 . .
C28 C27 C26 114.44(17) . .
C28 C27 H27A 108.7 . .
C26 C27 H27A 108.7 . .
C28 C27 H27B 108.7 . .
C26 C27 H27B 108.7 . .
H27A C27 H27B 107.6 . .
C27 C28 C21 116.34(17) . .
C27 C28 H28A 108.2 . .
C21 C28 H28A 108.2 . .
C27 C28 H28B 108.2 . .
C21 C28 H28B 108.2 . .
H28A C28 H28B 107.4 . .
C30 C29 C34 119.00(19) . .
C30 C29 P1 119.44(16) . .
C34 C29 P1 121.31(16) . .
C31 C30 C29 120.6(2) . .
C31 C30 H30 119.7 . .
C29 C30 H30 119.7 . .
C32 C31 C30 120.0(2) . .
C32 C31 H31 120.0 . .
C30 C31 H31 120.0 . .
C33 C32 C31 120.0(2) . .
C33 C32 H32 120.0 . .
C31 C32 H32 120.0 . .
C32 C33 C34 120.5(2) . .
C32 C33 H33 119.8 . .
C34 C33 H33 119.8 . .
C33 C34 C29 119.9(2) . .
C33 C34 H34 120.0 . .
C29 C34 H34 120.0 . .
C40 C35 C36 118.4(2) . .
C40 C35 P1 123.67(16) . .
C36 C35 P1 117.86(16) . .
C37 C36 C35 120.6(2) . .
C37 C36 H36 119.7 . .
C35 C36 H36 119.7 . .
C38 C37 C36 120.1(2) . .
C38 C37 H37 119.9 . .
C36 C37 H37 119.9 . .
C39 C38 C37 120.0(2) . .
C39 C38 H38 120.0 . .
C37 C38 H38 120.0 . .
C38 C39 C40 119.9(2) . .
C38 C39 H39 120.1 . .
C40 C39 H39 120.1 . .
C39 C40 C35 120.9(2) . .
C39 C40 H40 119.5 . .
C35 C40 H40 119.5 . .
C46 C41 C42 117.92(19) . .
C46 C41 P1 120.21(16) . .
C42 C41 P1 121.67(16) . .
C43 C42 C41 120.8(2) . .
C43 C42 H42 119.6 . .
C41 C42 H42 119.6 . .
C44 C43 C42 120.5(2) . .
C44 C43 H43 119.7 . .
C42 C43 H43 119.7 . .
C43 C44 C45 119.6(2) . .
C43 C44 H44 120.2 . .
C45 C44 H44 120.2 . .
C46 C45 C44 119.8(2) . .
C46 C45 H45 120.1 . .
C44 C45 H45 120.1 . .
C45 C46 C41 121.3(2) . .
C45 C46 H46 119.4 . .
C41 C46 H46 119.4 . .
C48 C47 C48 121.5(4) . 2_755
C48 C47 H47 119.2 . .
C48 C47 H47 119.2 2_755 .
C49 C48 C47 119.4(3) . .
C49 C48 H48 120.3 . .
C47 C48 H48 120.3 . .
C48 C49 C50 119.2(3) . .
C48 C49 H49 120.4 . .
C50 C49 H49 120.4 . .
C49 C50 C49 121.4(4) 2_755 .
C49 C50 H50 119.3 2_755 .
C49 C50 H50 119.3 . .
C25 B1 C21 106.51(18) . .
C25 B1 C20 116.44(18) . .
C21 B1 C20 116.27(16) . .
C25 B1 Ru1 123.79(14) . .
C21 B1 Ru1 120.87(14) . .
C20 B1 Ru1 68.72(11) . .

loop_
_geom_bond_atom_site_label_1
_geom_bond_atom_site_label_2
_geom_bond_distance
_geom_bond_site_symmetry_2
Ru1 N3 1.9685(18) .
Ru1 N5 2.0209(17) .
Ru1 N1 2.1190(17) .
Ru1 P1 2.3550(6) .
Ru1 C20 2.521(2) .
Ru1 B1 2.592(3) .
P1 C29 1.833(2) .
P1 C41 1.839(2) .
P1 C35 1.844(2) .
N1 C2 1.369(3) .
N1 C6 1.371(3) .
N2 C7 1.295(3) .
N2 C6 1.381(3) .
N3 C7 1.370(3) .
N3 C14 1.385(3) .
N4 C14 1.304(3) .
N4 C15 1.382(3) .
N5 C15 1.348(3) .
N5 C19 1.363(3) .
C1 C2 1.497(3) .
C1 H1A 0.9800 .
C1 H1B 0.9800 .
C1 H1C 0.9800 .
C2 C3 1.380(3) .
C3 C4 1.389(4) .
C3 H3A 0.9500 .
C4 C5 1.370(3) .
C4 H4B 0.9500 .
C5 C6 1.406(3) .
C5 H5A 0.9500 .
C7 C8 1.471(3) .
C8 C9 1.385(3) .
C8 C13 1.390(3) .
C9 C10 1.396(3) .
C9 H9A 0.9500 .
C10 C11 1.383(4) .
C10 H10 0.9500 .
C11 C12 1.394(3) .
C11 H11 0.9500 .
C12 C13 1.387(3) .
C12 H12 0.9500 .
C13 C14 1.477(3) .
C15 C16 1.403(3) .
C16 C17 1.379(3) .
C16 H16 0.9500 .
C17 C18 1.400(3) .
C17 H17 0.9500 .
C18 C19 1.373(3) .
C18 H18 0.9500 .
C19 C20 1.490(3) .
C20 B1 1.661(3) .
C20 H20A 1.0000 .
C21 C22 1.542(3) .
C21 C28 1.542(3) .
C21 B1 1.624(3) .
C21 H21 1.0000 .
C22 C23 1.537(3) .
C22 H22A 0.9900 .
C22 H22B 0.9900 .
C23 C24 1.541(3) .
C23 H23A 0.9900 .
C23 H23B 0.9900 .
C24 C25 1.547(3) .
C24 H24A 0.9900 .
C24 H24B 0.9900 .
C25 C26 1.540(3) .
C25 B1 1.613(3) .
C25 H25 1.0000 .
C26 C27 1.537(3) .
C26 H26A 0.9900 .
C26 H26B 0.9900 .
C27 C28 1.537(3) .
C27 H27A 0.9900 .
C27 H27B 0.9900 .
C28 H28A 0.9900 .
C28 H28B 0.9900 .
C29 C30 1.392(3) .
C29 C34 1.394(3) .
C30 C31 1.388(3) .
C30 H30 0.9500 .
C31 C32 1.382(4) .
C31 H31 0.9500 .
C32 C33 1.376(4) .
C32 H32 0.9500 .
C33 C34 1.393(3) .
C33 H33 0.9500 .
C34 H34 0.9500 .
C35 C40 1.393(3) .
C35 C36 1.401(3) .
C36 C37 1.390(3) .
C36 H36 0.9500 .
C37 C38 1.386(3) .
C37 H37 0.9500 .
C38 C39 1.386(4) .
C38 H38 0.9500 .
C39 C40 1.393(3) .
C39 H39 0.9500 .
C40 H40 0.9500 .
C41 C46 1.400(3) .
C41 C42 1.401(3) .
C42 C43 1.389(3) .
C42 H42 0.9500 .
C43 C44 1.383(3) .
C43 H43 0.9500 .
C44 C45 1.395(3) .
C44 H44 0.9500 .
C45 C46 1.389(3) .
C45 H45 0.9500 .
C46 H46 0.9500 .
C47 C48 1.367(4) .
C47 C48 1.367(4) 2_755
C47 H47 0.9500 .
C48 C49 1.367(4) .
C48 H48 0.9500 .
C49 C50 1.371(4) .
C49 H49 0.9500 .
C50 C49 1.371(4) 2_755
C50 H50 0.9500 .

loop_
_geom_torsion_atom_site_label_1
_geom_torsion_atom_site_label_2
_geom_torsion_atom_site_label_3
_geom_torsion_atom_site_label_4
_geom_torsion
_geom_torsion_site_symmetry_1
_geom_torsion_site_symmetry_4
C6 N1 C2 C3 2.0(3) . .
Ru1 N1 C2 C3 -176.04(16) . .
C6 N1 C2 C1 -175.23(18) . .
Ru1 N1 C2 C1 6.7(2) . .
N1 C2 C3 C4 1.2(3) . .
C1 C2 C3 C4 178.4(2) . .
C2 C3 C4 C5 -2.1(3) . .
C3 C4 C5 C6 -0.2(3) . .
C2 N1 C6 N2 173.46(19) . .
Ru1 N1 C6 N2 -8.5(3) . .
C2 N1 C6 C5 -4.3(3) . .
Ru1 N1 C6 C5 173.75(16) . .
C7 N2 C6 N1 7.1(3) . .
C7 N2 C6 C5 -175.0(2) . .
C4 C5 C6 N1 3.5(3) . .
C4 C5 C6 N2 -174.5(2) . .
C6 N2 C7 N3 1.0(4) . .
C6 N2 C7 C8 179.30(19) . .
C14 N3 C7 N2 -179.8(2) . .
Ru1 N3 C7 N2 -5.7(3) . .
C14 N3 C7 C8 1.7(2) . .
Ru1 N3 C7 C8 175.77(14) . .
N2 C7 C8 C9 -1.2(4) . .
N3 C7 C8 C9 177.5(2) . .
N2 C7 C8 C13 179.9(2) . .
N3 C7 C8 C13 -1.4(2) . .
C13 C8 C9 C10 0.8(3) . .
C7 C8 C9 C10 -177.9(2) . .
C8 C9 C10 C11 -1.7(4) . .
C9 C10 C11 C12 1.1(4) . .
C10 C11 C12 C13 0.3(4) . .
C11 C12 C13 C8 -1.2(4) . .
C11 C12 C13 C14 177.5(2) . .
C9 C8 C13 C12 0.6(3) . .
C7 C8 C13 C12 179.6(2) . .
C9 C8 C13 C14 -178.4(2) . .
C7 C8 C13 C14 0.6(2) . .
C15 N4 C14 N3 6.8(4) . .
C15 N4 C14 C13 -172.8(2) . .
C7 N3 C14 N4 179.0(2) . .
Ru1 N3 C14 N4 5.0(3) . .
C7 N3 C14 C13 -1.3(2) . .
Ru1 N3 C14 C13 -175.35(14) . .
C12 C13 C14 N4 1.3(4) . .
C8 C13 C14 N4 -179.9(2) . .
C12 C13 C14 N3 -178.5(2) . .
C8 C13 C14 N3 0.3(2) . .
C19 N5 C15 N4 167.13(19) . .
Ru1 N5 C15 N4 -3.6(3) . .
C19 N5 C15 C16 -10.0(3) . .
Ru1 N5 C15 C16 179.24(15) . .
C14 N4 C15 N5 -7.4(3) . .
C14 N4 C15 C16 169.8(2) . .
N5 C15 C16 C17 4.1(3) . .
N4 C15 C16 C17 -173.1(2) . .
C15 C16 C17 C18 2.1(3) . .
C16 C17 C18 C19 -2.4(3) . .
C15 N5 C19 C18 9.8(3) . .
Ru1 N5 C19 C18 -177.62(16) . .
C15 N5 C19 C20 -163.28(18) . .
Ru1 N5 C19 C20 9.27(18) . .
C17 C18 C19 N5 -3.4(3) . .
C17 C18 C19 C20 168.0(2) . .
N5 C19 C20 B1 63.1(2) . .
C18 C19 C20 B1 -109.1(2) . .
N5 C19 C20 Ru1 -7.09(14) . .
C18 C19 C20 Ru1 -179.4(2) . .
C28 C21 C22 C23 -67.3(2) . .
B1 C21 C22 C23 54.3(2) . .
C21 C22 C23 C24 -44.1(3) . .
C22 C23 C24 C25 44.7(3) . .
C23 C24 C25 C26 67.5(2) . .
C23 C24 C25 B1 -55.0(2) . .
C24 C25 C26 C27 -68.4(2) . .
B1 C25 C26 C27 52.9(2) . .
C25 C26 C27 C28 -41.4(3) . .
C26 C27 C28 C21 41.7(3) . .
C22 C21 C28 C27 68.9(2) . .
B1 C21 C28 C27 -52.5(2) . .
C41 P1 C29 C30 94.21(18) . .
C35 P1 C29 C30 -158.36(17) . .
Ru1 P1 C29 C30 -30.37(19) . .
C41 P1 C29 C34 -79.98(18) . .
C35 P1 C29 C34 27.46(19) . .
Ru1 P1 C29 C34 155.45(15) . .
C34 C29 C30 C31 -1.4(3) . .
P1 C29 C30 C31 -175.75(18) . .
C29 C30 C31 C32 0.5(4) . .
C30 C31 C32 C33 0.3(4) . .
C31 C32 C33 C34 -0.2(4) . .
C32 C33 C34 C29 -0.7(3) . .
C30 C29 C34 C33 1.5(3) . .
P1 C29 C34 C33 175.73(17) . .
C29 P1 C35 C40 -128.6(2) . .
C41 P1 C35 C40 -23.8(2) . .
Ru1 P1 C35 C40 103.51(19) . .
C29 P1 C35 C36 53.58(19) . .
C41 P1 C35 C36 158.35(17) . .
Ru1 P1 C35 C36 -74.32(17) . .
C40 C35 C36 C37 -1.5(3) . .
P1 C35 C36 C37 176.50(16) . .
C35 C36 C37 C38 0.5(3) . .
C36 C37 C38 C39 0.9(4) . .
C37 C38 C39 C40 -1.3(4) . .
C38 C39 C40 C35 0.3(4) . .
C36 C35 C40 C39 1.1(3) . .
P1 C35 C40 C39 -176.74(19) . .
C29 P1 C41 C46 171.87(16) . .
C35 P1 C41 C46 66.43(18) . .
Ru1 P1 C41 C46 -62.21(18) . .
C29 P1 C41 C42 -13.5(2) . .
C35 P1 C41 C42 -118.92(18) . .
Ru1 P1 C41 C42 112.44(17) . .
C46 C41 C42 C43 0.3(3) . .
P1 C41 C42 C43 -174.50(17) . .
C41 C42 C43 C44 -0.6(3) . .
C42 C43 C44 C45 0.0(3) . .
C43 C44 C45 C46 0.9(3) . .
C44 C45 C46 C41 -1.2(3) . .
C42 C41 C46 C45 0.6(3) . .
P1 C41 C46 C45 175.47(16) . .
C48 C47 C48 C49 -0.3(3) 2_755 .
C47 C48 C49 C50 0.6(6) . .
C48 C49 C50 C49 -0.3(3) . 2_755
C26 C25 B1 C21 -61.7(2) . .
C24 C25 B1 C21 63.2(2) . .
C26 C25 B1 C20 166.82(17) . .
C24 C25 B1 C20 -68.3(2) . .
C26 C25 B1 Ru1 85.7(2) . .
C24 C25 B1 Ru1 -149.41(14) . .
C22 C21 B1 C25 -63.3(2) . .
C28 C21 B1 C25 60.9(2) . .
C22 C21 B1 C20 68.3(2) . .
C28 C21 B1 C20 -167.43(18) . .
C22 C21 B1 Ru1 148.11(14) . .
C28 C21 B1 Ru1 -87.60(18) . .
C19 C20 B1 C25 164.60(18) . .
Ru1 C20 B1 C25 -118.22(17) . .
C19 C20 B1 C21 37.8(2) . .
Ru1 C20 B1 C21 114.95(18) . .
C19 C20 B1 Ru1 -77.18(14) . .
